data_7246131
loop_
_publ_author_name
'Abidi, Adela'
'Fortin, Emmanuelle'
'Larocque, Kariane'
'Essalhi, Mohamed'
'Dissem, Nour'
'Chartrand, Daniel'
'Maris, Thierry'
'Duong, Adam'

_publ_section_title
;
 Missing puzzle in crystal engineering: 2-pyridone and
 [1,3,5]-triazine-2,4-diamine, the two most common cyclic hydrogen bonding
 sticky sites, in a single core
;
_journal_issue 6
_journal_name_full CrystEngComm
_journal_page_first 1018
_journal_page_last 1028
_journal_paper_doi 10.1039/D2CE01505F
_journal_volume 25
_journal_year 2023
_chemical_formula_moiety '2(C11 H14 N6 O2), 3(H2 O)'
_chemical_formula_sum 'C22 H34 N12 O7'
_chemical_formula_weight 578.61
_space_group_crystal_system monoclinic
_space_group_IT_number 15
_space_group_name_Hall '-C 2yc'
_space_group_name_H-M_alt 'C 1 2/c 1'
_atom_sites_solution_hydrogens mixed
_atom_sites_solution_primary dual
_audit_creation_date 2022-04-24
_audit_creation_method
;
Olex2 1.5
(compiled 2022.04.07 svn.rca3783a0 for OlexSys, GUI svn.r6498)
;
_audit_update_record
;
2022-04-28 deposited with the CCDC.	2023-01-13 downloaded from the CCDC.
;
_cell_angle_alpha 90
_cell_angle_beta 93.4284(4)
_cell_angle_gamma 90
_cell_formula_units_Z 4
_cell_length_a 11.8893(1)
_cell_length_b 18.4452(2)
_cell_length_c 12.5023(1)
_cell_measurement_reflns_used 9977
_cell_measurement_temperature 100
_cell_measurement_theta_max 71.385
_cell_measurement_theta_min 4.430
_cell_volume 2736.85(4)
_computing_cell_refinement
;
SAINT (2013) V8.38A; Integration Software for Single Crystal Data.
Bruker AXS Inc., Madison, WI 53719-1173.
;
_computing_data_collection
;
APEX 2 (2013) Bruker AXS Inc., Madison, WI 53719-1173.
;
_computing_data_reduction
;
SAINT (2013) V8.38A; Integration Software for Single Crystal Data.
Bruker AXS Inc., Madison, WI 53719-1173.
;
_computing_molecular_graphics 'Olex2 1.5 (Dolomanov et al., 2009)'
_computing_publication_material 'Olex2 1.5 (Dolomanov et al., 2009)'
_computing_structure_refinement 'XL  (Sheldrick, 2008)'
_computing_structure_solution 'XT  (Sheldrick, 2015)'
_diffrn_ambient_temperature 100
_diffrn_detector_area_resol_mean 8.3
_diffrn_detector_type 'Bruker APEX2 CCD'
_diffrn_measured_fraction_theta_full 0.999
_diffrn_measured_fraction_theta_max 0.995
_diffrn_measurement_device 'three-circle diffractometer'
_diffrn_measurement_device_type 'Bruker Smart APEX'
_diffrn_measurement_method '\w scans'
_diffrn_measurement_specimen_support 'Hampton Research Cryoloop'
_diffrn_radiation_type CuK\a
_diffrn_radiation_wavelength 1.54178
_diffrn_reflns_av_R_equivalents 0.0191
_diffrn_reflns_av_unetI/netI 0.0113
_diffrn_reflns_Laue_measured_fraction_full 0.999
_diffrn_reflns_Laue_measured_fraction_max 0.995
_diffrn_reflns_limit_h_max 14
_diffrn_reflns_limit_h_min -14
_diffrn_reflns_limit_k_max 21
_diffrn_reflns_limit_k_min -21
_diffrn_reflns_limit_l_max 15
_diffrn_reflns_limit_l_min -15
_diffrn_reflns_number 32901
_diffrn_reflns_point_group_measured_fraction_full 0.999
_diffrn_reflns_point_group_measured_fraction_max 0.995
_diffrn_reflns_theta_full 67.679
_diffrn_reflns_theta_max 71.378
_diffrn_reflns_theta_min 4.430
_exptl_absorpt_coefficient_mu 0.907
_exptl_absorpt_correction_T_max 0.7535
_exptl_absorpt_correction_T_min 0.6823
_exptl_absorpt_correction_type multi-scan
_exptl_absorpt_process_details
;
SADABS-2016/2 (Bruker,2016/2) was used for absorption correction.
wR2(int) was 0.1021 before and 0.0318 after correction.
The Ratio of minimum to maximum transmission is 0.9055.
The \l/2 correction factor is Not present.
;
_exptl_crystal_colour colourless
_exptl_crystal_colour_primary colourless
_exptl_crystal_density_diffrn 1.404
_exptl_crystal_description prism
_exptl_crystal_F_000 1224
_exptl_crystal_size_max 0.26
_exptl_crystal_size_mid 0.14
_exptl_crystal_size_min 0.13
_refine_diff_density_max 0.188
_refine_diff_density_min -0.281
_refine_diff_density_rms 0.065
_refine_ls_extinction_method none
_refine_ls_goodness_of_fit_ref 1.070
_refine_ls_hydrogen_treatment mixed
_refine_ls_matrix_type full
_refine_ls_number_parameters 215
_refine_ls_number_reflns 2666
_refine_ls_number_restraints 9
_refine_ls_restrained_S_all 1.068
_refine_ls_R_factor_all 0.0381
_refine_ls_R_factor_gt 0.0374
_refine_ls_shift/su_max 0.001
_refine_ls_shift/su_mean 0.000
_refine_ls_structure_factor_coef Fsqd
_refine_ls_weighting_details 'w=1/[\s^2^(Fo^2^)+(0.0606P)^2^+1.7593P] where P=(Fo^2^+2Fc^2^)/3'
_refine_ls_weighting_scheme calc
_refine_ls_wR_factor_gt 0.0987
_refine_ls_wR_factor_ref 0.0998
_reflns_Friedel_coverage 0.000
_reflns_number_gt 2607
_reflns_number_total 2666
_reflns_threshold_expression 'I > 2\s(I)'
_cod_data_source_file d2ce01505f2.cif
_cod_data_source_block cmpd3
_cod_depositor_comments 'Adding full bibliography for 7246127--7246132.cif.'
_cod_database_code 7246131
_shelx_shelxl_version_number 2018/3
_shelx_space_group_comment
;
The symmetry employed for this shelxl refinement is uniquely defined
by the following loop, which should always be used as a source of
symmetry information in preference to the above space-group names.
They are only intended as comments.
;
_shelx_estimated_absorpt_t_max 0.891
_shelx_estimated_absorpt_t_min 0.798
_diffrn_measurement_ambient_temperature_device_make 'Oxford Cryostream 700'
_olex2_refinement_description
;
1. Fixed Uiso
 At 1.2 times of:
  All C(H) groups, All C(H,H) groups
 At 1.5 times of:
  All C(H,H,H) groups
2. Restrained distances
 N5-H5A \\sim N5-H5B \\sim N6-H6A \\sim N6-H6B
 with sigma of 0.02
 O3-H3A \\sim O4-H4A \\sim O4-H4B
 with sigma of 0.02
3.a Secondary CH2 refined with riding coordinates:
 C9(H9A,H9B), C10(H10A,H10B)
3.b Aromatic/amide H refined with riding coordinates:
 C2(H2), C3(H3), C4(H4)
3.c Idealised Me refined as rotating group:
 C11(H11A,H11B,H11C)
;
_olex2_submission_special_instructions 'No special instructions were received'

loop_
_space_group_symop_operation_xyz
'x, y, z'
'-x, y, -z+1/2'
'x+1/2, y+1/2, z'
'-x+1/2, y+1/2, -z+1/2'
'-x, -y, -z'
'x, -y, z-1/2'
'-x+1/2, -y+1/2, -z'
'x+1/2, -y+1/2, z-1/2'

loop_
_atom_site_label
_atom_site_type_symbol
_atom_site_fract_x
_atom_site_fract_y
_atom_site_fract_z
_atom_site_U_iso_or_equiv
_atom_site_adp_type
_atom_site_occupancy
_atom_site_site_symmetry_order
_atom_site_calc_flag
_atom_site_refinement_flags_posn
_atom_site_refinement_flags_adp
_atom_site_refinement_flags_occupancy
_atom_site_disorder_assembly
_atom_site_disorder_group
O1 O 0.84734(6) 0.55494(4) 0.45331(6) 0.0183(2) Uani 1 1 d . . . . .
O2 O 1.06845(7) 0.68712(5) 0.45820(7) 0.0270(2) Uani 1 1 d . . . . .
N1 N 0.83522(7) 0.50472(5) 0.62177(7) 0.0163(2) Uani 1 1 d . . . . .
N2 N 0.49594(7) 0.40342(5) 0.40948(7) 0.0147(2) Uani 1 1 d . . . . .
N3 N 0.34157(7) 0.32623(5) 0.44976(7) 0.0165(2) Uani 1 1 d . . . . .
N4 N 0.48114(8) 0.35907(5) 0.58740(7) 0.0182(2) Uani 1 1 d . . . . .
N5 N 0.35726(7) 0.37334(5) 0.28121(7) 0.0170(2) Uani 1 1 d D . . . .
H5A H 0.3942(11) 0.3968(7) 0.2336(10) 0.020(3) Uiso 1 1 d D . . . .
H5B H 0.2941(11) 0.3513(7) 0.2601(11) 0.022(3) Uiso 1 1 d D . . . .
N6 N 0.33717(8) 0.28119(6) 0.62115(8) 0.0217(2) Uani 1 1 d D . . . .
H6A H 0.3723(11) 0.2733(8) 0.6840(10) 0.021(3) Uiso 1 1 d D . . . .
H6B H 0.2817(11) 0.2511(8) 0.5993(11) 0.025(4) Uiso 1 1 d D . . . .
C1 C 0.79316(9) 0.51205(6) 0.52203(8) 0.0149(2) Uani 1 1 d . . . . .
C2 C 0.69456(9) 0.47803(6) 0.48098(8) 0.0156(2) Uani 1 1 d . . . . .
H2 H 0.668268 0.484307 0.408315 0.019 Uiso 1 1 calc R U . . .
C3 C 0.77675(9) 0.46284(6) 0.68785(8) 0.0184(2) Uani 1 1 d . . . . .
H3 H 0.805257 0.457513 0.760038 0.022 Uiso 1 1 calc R U . . .
C4 C 0.67861(9) 0.42762(6) 0.65644(8) 0.0180(2) Uani 1 1 d . . . . .
H4 H 0.640025 0.398982 0.705697 0.022 Uiso 1 1 calc R U . . .
C5 C 0.63671(9) 0.43501(6) 0.54964(8) 0.0152(2) Uani 1 1 d . . . . .
C6 C 0.53034(9) 0.39686(5) 0.51269(8) 0.0147(2) Uani 1 1 d . . . . .
C7 C 0.39831(8) 0.36756(5) 0.38265(8) 0.0148(2) Uani 1 1 d . . . . .
C8 C 0.38747(9) 0.32293(6) 0.55091(8) 0.0168(2) Uani 1 1 d . . . . .
C9 C 0.93730(9) 0.59882(6) 0.50013(8) 0.0170(2) Uani 1 1 d . . . . .
H9A H 0.999118 0.567786 0.530667 0.020 Uiso 1 1 calc R U . . .
H9B H 0.909711 0.629482 0.558047 0.020 Uiso 1 1 calc R U . . .
C10 C 0.97832(9) 0.64548(6) 0.41127(8) 0.0188(2) Uani 1 1 d . . . . .
H10A H 1.004576 0.614944 0.352596 0.023 Uiso 1 1 calc R U . . .
H10B H 0.917181 0.677474 0.381835 0.023 Uiso 1 1 calc R U . . .
C11 C 1.12030(10) 0.73100(7) 0.38197(10) 0.0252(3) Uani 1 1 d . . . . .
H11A H 1.159285 0.700022 0.332365 0.038 Uiso 1 1 calc R U . . .
H11B H 1.174757 0.763611 0.419080 0.038 Uiso 1 1 calc R U . . .
H11C H 1.062648 0.759678 0.341813 0.038 Uiso 1 1 calc R U . . .
O3 O 1.000000 0.57741(6) 0.750000 0.0202(2) Uani 1 2 d DS T P . .
H3A H 0.9552(14) 0.5505(9) 0.7080(13) 0.044(5) Uiso 1 1 d D . . . .
O4 O 1.13952(7) 0.68728(5) 0.68504(7) 0.0232(2) Uani 1 1 d D . . . .
H4A H 1.1209(15) 0.6937(10) 0.6172(12) 0.044(5) Uiso 1 1 d D . . . .
H4B H 1.0946(14) 0.6529(9) 0.7022(13) 0.038(4) Uiso 1 1 d D . . . .

loop_
_atom_site_aniso_label
_atom_site_aniso_U_11
_atom_site_aniso_U_22
_atom_site_aniso_U_33
_atom_site_aniso_U_23
_atom_site_aniso_U_13
_atom_site_aniso_U_12
O1 0.0176(4) 0.0233(4) 0.0138(4) -0.0001(3) -0.0004(3) -0.0070(3)
O2 0.0269(5) 0.0337(5) 0.0199(4) 0.0048(3) -0.0025(3) -0.0166(4)
N1 0.0158(4) 0.0180(5) 0.0150(4) -0.0012(3) -0.0007(3) -0.0001(3)
N2 0.0139(4) 0.0147(4) 0.0157(4) -0.0010(3) 0.0017(3) -0.0001(3)
N3 0.0160(4) 0.0168(5) 0.0168(5) -0.0009(3) 0.0019(3) -0.0016(3)
N4 0.0194(5) 0.0191(5) 0.0162(5) 0.0002(3) 0.0011(3) -0.0038(3)
N5 0.0138(4) 0.0222(5) 0.0151(4) 0.0008(3) 0.0008(3) -0.0037(3)
N6 0.0230(5) 0.0249(5) 0.0169(5) 0.0029(4) -0.0001(4) -0.0089(4)
C1 0.0155(5) 0.0149(5) 0.0145(5) -0.0013(4) 0.0021(4) 0.0013(4)
C2 0.0165(5) 0.0174(5) 0.0130(5) -0.0011(4) -0.0004(4) 0.0001(4)
C3 0.0200(5) 0.0206(5) 0.0142(5) 0.0015(4) -0.0011(4) 0.0006(4)
C4 0.0198(5) 0.0185(5) 0.0158(5) 0.0026(4) 0.0012(4) -0.0010(4)
C5 0.0152(5) 0.0136(5) 0.0167(5) -0.0018(4) 0.0012(4) 0.0014(4)
C6 0.0157(5) 0.0125(5) 0.0161(5) -0.0011(4) 0.0017(4) 0.0012(4)
C7 0.0141(5) 0.0137(5) 0.0169(5) -0.0017(4) 0.0027(4) 0.0024(4)
C8 0.0169(5) 0.0162(5) 0.0175(5) -0.0016(4) 0.0026(4) -0.0001(4)
C9 0.0156(5) 0.0201(5) 0.0151(5) -0.0017(4) -0.0009(4) -0.0035(4)
C10 0.0174(5) 0.0219(6) 0.0167(5) 0.0004(4) -0.0013(4) -0.0037(4)
C11 0.0252(6) 0.0236(6) 0.0271(6) 0.0044(5) 0.0049(5) -0.0066(5)
O3 0.0206(6) 0.0202(6) 0.0189(5) 0.000 -0.0063(4) 0.000
O4 0.0200(4) 0.0300(5) 0.0191(4) 0.0007(3) -0.0020(3) -0.0054(3)

loop_
_atom_type_symbol
_atom_type_description
_atom_type_scat_dispersion_real
_atom_type_scat_dispersion_imag
_atom_type_scat_source
C C 0.0181 0.0091 'International Tables Vol C Tables 4.2.6.8 and 6.1.1.4'
H H 0.0000 0.0000 'International Tables Vol C Tables 4.2.6.8 and 6.1.1.4'
N N 0.0311 0.0180 'International Tables Vol C Tables 4.2.6.8 and 6.1.1.4'
O O 0.0492 0.0322 'International Tables Vol C Tables 4.2.6.8 and 6.1.1.4'

loop_
_geom_angle_atom_site_label_1
_geom_angle_atom_site_label_2
_geom_angle_atom_site_label_3
_geom_angle
_geom_angle_site_symmetry_1
_geom_angle_site_symmetry_3
_geom_angle_publ_flag
C1 O1 C9 116.08(8) . . ?
C10 O2 C11 112.29(8) . . ?
C1 N1 C3 117.06(9) . . ?
C6 N2 C7 113.68(9) . . ?
C7 N3 C8 114.89(9) . . ?
C6 N4 C8 114.16(9) . . ?
H5A N5 H5B 118.6(13) . . ?
C7 N5 H5A 121.0(9) . . ?
C7 N5 H5B 120.3(9) . . ?
H6A N6 H6B 118.3(13) . . ?
C8 N6 H6A 118.3(9) . . ?
C8 N6 H6B 120.6(9) . . ?
O1 C1 C2 116.59(9) . . ?
N1 C1 O1 119.28(9) . . ?
N1 C1 C2 124.13(10) . . ?
C1 C2 H2 121.1 . . ?
C5 C2 C1 117.81(9) . . ?
C5 C2 H2 121.1 . . ?
N1 C3 H3 118.2 . . ?
N1 C3 C4 123.69(10) . . ?
C4 C3 H3 118.2 . . ?
C3 C4 H4 120.9 . . ?
C3 C4 C5 118.27(10) . . ?
C5 C4 H4 120.9 . . ?
C2 C5 C4 119.02(10) . . ?
C2 C5 C6 121.41(9) . . ?
C4 C5 C6 119.57(9) . . ?
N2 C6 C5 117.39(9) . . ?
N4 C6 N2 127.18(9) . . ?
N4 C6 C5 115.42(9) . . ?
N3 C7 N2 125.05(10) . . ?
N5 C7 N2 116.95(9) . . ?
N5 C7 N3 117.99(9) . . ?
N3 C8 N4 124.93(10) . . ?
N6 C8 N3 118.07(10) . . ?
N6 C8 N4 117.00(10) . . ?
O1 C9 H9A 110.4 . . ?
O1 C9 H9B 110.4 . . ?
O1 C9 C10 106.65(8) . . ?
H9A C9 H9B 108.6 . . ?
C10 C9 H9A 110.4 . . ?
C10 C9 H9B 110.4 . . ?
O2 C10 C9 105.90(8) . . ?
O2 C10 H10A 110.6 . . ?
O2 C10 H10B 110.6 . . ?
C9 C10 H10A 110.6 . . ?
C9 C10 H10B 110.6 . . ?
H10A C10 H10B 108.7 . . ?
O2 C11 H11A 109.5 . . ?
O2 C11 H11B 109.5 . . ?
O2 C11 H11C 109.5 . . ?
H11A C11 H11B 109.5 . . ?
H11A C11 H11C 109.5 . . ?
H11B C11 H11C 109.5 . . ?
H3A O3 H3A 111(2) . 2_756 ?
H4A O4 H4B 102.5(16) . . ?

loop_
_geom_bond_atom_site_label_1
_geom_bond_atom_site_label_2
_geom_bond_distance
_geom_bond_site_symmetry_2
_geom_bond_publ_flag
O1 C1 1.3584(13) . ?
O1 C9 1.4377(12) . ?
O2 C10 1.4168(13) . ?
O2 C11 1.4190(13) . ?
N1 C1 1.3224(14) . ?
N1 C3 1.3533(14) . ?
N2 C6 1.3356(13) . ?
N2 C7 1.3605(14) . ?
N3 C7 1.3445(14) . ?
N3 C8 1.3483(14) . ?
N4 C6 1.3288(14) . ?
N4 C8 1.3534(14) . ?
N5 H5A 0.876(12) . ?
N5 H5B 0.881(12) . ?
N5 C7 1.3357(14) . ?
N6 H6A 0.879(12) . ?
N6 H6B 0.892(12) . ?
N6 C8 1.3358(14) . ?
C1 C2 1.3998(15) . ?
C2 H2 0.9500 . ?
C2 C5 1.3821(15) . ?
C3 H3 0.9500 . ?
C3 C4 1.3722(15) . ?
C4 H4 0.9500 . ?
C4 C5 1.4035(15) . ?
C5 C6 1.4960(14) . ?
C9 H9A 0.9900 . ?
C9 H9B 0.9900 . ?
C9 C10 1.5092(14) . ?
C10 H10A 0.9900 . ?
C10 H10B 0.9900 . ?
C11 H11A 0.9800 . ?
C11 H11B 0.9800 . ?
C11 H11C 0.9800 . ?
O3 H3A 0.879(14) . ?
O3 H3A 0.879(14) 2_756 ?
O4 H4A 0.872(15) . ?
O4 H4B 0.864(14) . ?

loop_
_geom_hbond_atom_site_label_D
_geom_hbond_atom_site_label_H
_geom_hbond_atom_site_label_A
_geom_hbond_distance_DH
_geom_hbond_distance_HA
_geom_hbond_distance_DA
_geom_hbond_angle_DHA
_geom_hbond_site_symmetry_A
_geom_hbond_publ_flag
N5 H5A N2 0.876(12) 2.280(12) 3.0880(12) 153.4(12) 2_655 yes
N5 H5B O4 0.881(12) 2.135(12) 3.0041(12) 169.1(13) 6_465 yes
N6 H6A O4 0.879(12) 2.291(13) 2.9780(13) 134.9(12) 4_646 yes
N6 H6B N3 0.892(12) 2.110(13) 3.0005(13) 175.9(14) 7_556 yes
O3 H3A N1 0.879(14) 1.930(14) 2.7983(10) 169.1(17) . yes
O4 H4A O2 0.872(15) 2.051(15) 2.9105(12) 168.4(17) . yes
O4 H4B O3 0.864(14) 1.908(14) 2.7711(12) 176.0(16) . yes

loop_
_geom_torsion_atom_site_label_1
_geom_torsion_atom_site_label_2
_geom_torsion_atom_site_label_3
_geom_torsion_atom_site_label_4
_geom_torsion
_geom_torsion_site_symmetry_1
_geom_torsion_site_symmetry_2
_geom_torsion_site_symmetry_3
_geom_torsion_site_symmetry_4
_geom_torsion_publ_flag
O1 C1 C2 C5 -178.97(9) . . . . ?
O1 C9 C10 O2 -178.72(8) . . . . ?
N1 C1 C2 C5 1.07(16) . . . . ?
N1 C3 C4 C5 0.41(16) . . . . ?
C1 O1 C9 C10 -175.72(8) . . . . ?
C1 N1 C3 C4 0.83(16) . . . . ?
C1 C2 C5 C4 0.25(15) . . . . ?
C1 C2 C5 C6 179.75(9) . . . . ?
C2 C5 C6 N2 2.83(15) . . . . ?
C2 C5 C6 N4 -177.98(9) . . . . ?
C3 N1 C1 O1 178.45(9) . . . . ?
C3 N1 C1 C2 -1.59(15) . . . . ?
C3 C4 C5 C2 -0.93(15) . . . . ?
C3 C4 C5 C6 179.56(9) . . . . ?
C4 C5 C6 N2 -177.67(9) . . . . ?
C4 C5 C6 N4 1.52(14) . . . . ?
C6 N2 C7 N3 -2.79(14) . . . . ?
C6 N2 C7 N5 178.27(9) . . . . ?
C6 N4 C8 N3 -3.28(16) . . . . ?
C6 N4 C8 N6 176.94(9) . . . . ?
C7 N2 C6 N4 1.35(15) . . . . ?
C7 N2 C6 C5 -179.57(8) . . . . ?
C7 N3 C8 N4 2.05(15) . . . . ?
C7 N3 C8 N6 -178.17(9) . . . . ?
C8 N3 C7 N2 1.23(15) . . . . ?
C8 N3 C7 N5 -179.84(9) . . . . ?
C8 N4 C6 N2 1.45(16) . . . . ?
C8 N4 C6 C5 -177.65(9) . . . . ?
C9 O1 C1 N1 -9.94(14) . . . . ?
C9 O1 C1 C2 170.10(9) . . . . ?
C11 O2 C10 C9 176.53(9) . . . . ?
